data_1511376
loop_
_publ_author_name
'Hoffmann, R.D.'
'Hartjes, K.'
'Konrad, T.'
'Lang, A.'
'Jeitschko, W.'

_publ_section_title
;
 Polyborides with Th2 Ni B10 - type structure: synthesis, crystal
 structure, and magnetic and electrical properties
;
_journal_name_full 'Journal of Solid State Chemistry'
_journal_page_first 246
_journal_page_last 253
_journal_paper_doi 10.1006/jssc.2000.8844
_journal_volume 154
_journal_year 2000
_chemical_formula_sum 'B10 Nd2 Ni'
_chemical_name_systematic 'Nd2 Ni B10'
_space_group_IT_number 55
_symmetry_space_group_name_Hall '-P 2 2ab'
_symmetry_space_group_name_H-M 'P b a m'
_cell_angle_alpha 90
_cell_angle_beta 90
_cell_angle_gamma 90
_cell_formula_units_Z 2
_cell_length_a 5.6251
_cell_length_b 11.207
_cell_length_c 4.182
_cell_volume 263.635
_citation_journal_id_ASTM JSSCBI
_cod_data_source_file boron0-1_514.cif
_cod_data_source_block B10Nd2Ni1
_cod_original_cell_volume 263.6354
_cod_original_formula_sum 'B10 Nd2 Ni1'
_cod_database_code 1511376

loop_
_symmetry_equiv_pos_as_xyz
x,y,z
-x,-y,z
x+1/2,-y+1/2,-z
-x+1/2,y+1/2,-z
-x,-y,-z
x,y,-z
-x-1/2,y-1/2,z
x-1/2,-y-1/2,z

loop_
_atom_site_label
_atom_site_type_symbol
_atom_site_fract_x
_atom_site_fract_y
_atom_site_fract_z
_atom_site_occupancy
_atom_site_U_iso_or_equiv
B2 B 0.065 0.181 0 1 0.0
Ni1 Ni 0 0 0 1 0.0
B4 B 0.364 0.038 0 1 0.0
Nd1 Nd 0.1937 0.3628 0.5 1 0.0
B1 B 0.214 0.127 0.345 1 0.0
B3 B 0.321 0.182 0 1 0.0
